data_4127981
loop_
_publ_author_name
'Sakata, Yoko'
'Tamiya, Munehiro'
'Okada, Masahiro'
'Akine, Shigehisa'

_publ_section_title
;
 Switching of <i>Recognition First</i> and <i>Reaction First</i>
 Mechanisms in Host-Guest Binding Associated with Chemical Reactions.
;
_journal_issue 39
_journal_name_full 'Journal of the American Chemical Society'
_journal_page_first 15597
_journal_page_last 15604
_journal_paper_doi 10.1021/jacs.9b06926
_journal_volume 141
_journal_year 2019
_chemical_formula_moiety C61.50H80Co2F3KN6O16.50S
_chemical_formula_sum 'C61.5 H80 Co2 F3 K N6 O16.5 S'
_chemical_formula_weight 1413.33
_chemical_name_common
;
[LCo2K(C5H11N)2(MeO)2(MeOH)2](CF3SO3)(MeOH)2.5(Et2O)
;
_space_group_crystal_system monoclinic
_space_group_IT_number 15
_space_group_name_Hall '-C 2yc'
_space_group_name_H-M_alt 'C 1 2/c 1'
_symmetry_space_group_name_Hall '-C 2yc'
_symmetry_space_group_name_H-M 'C 1 2/c 1'
_atom_sites_solution_hydrogens mixed
_audit_creation_method SHELXL-2014/7
_cell_angle_alpha 90
_cell_angle_beta 108.8460(10)
_cell_angle_gamma 90
_cell_formula_units_Z 4
_cell_length_a 30.9242(9)
_cell_length_b 13.3451(4)
_cell_length_c 16.9298(5)
_cell_measurement_reflns_used 25810
_cell_measurement_temperature 90
_cell_measurement_theta_max 71.063
_cell_measurement_theta_min 3.640
_cell_volume 6612.1(3)
_computing_cell_refinement 'APEX2 v2015.9 (Bruker AXS)'
_computing_data_collection 'Bruker Instrument Service V4.2.9 '
_computing_data_reduction 'SAINT V8.34A (Bruker AXS Inc., 2013)'
_computing_molecular_graphics ORTEP-3
_computing_publication_material ORTEP-3
_computing_structure_refinement 'SHELXL-2014 (Sheldrick, 2014)'
_computing_structure_solution 'SHELXT (Sheldrick, 2013)'
_diffrn_ambient_temperature 90
_diffrn_detector_area_resol_mean 10.4167
_diffrn_measured_fraction_theta_full 0.999
_diffrn_measured_fraction_theta_max 0.998
_diffrn_measurement_device_type 'Bruker D8 goniometer'
_diffrn_measurement_method 'phi and omega scans'
_diffrn_radiation_monochromator 'multilayered conforcal mirror'
_diffrn_radiation_type CuK\a
_diffrn_radiation_wavelength 1.54178
_diffrn_reflns_av_R_equivalents 0.0445
_diffrn_reflns_av_unetI/netI 0.0398
_diffrn_reflns_Laue_measured_fraction_full 0.999
_diffrn_reflns_Laue_measured_fraction_max 0.998
_diffrn_reflns_limit_h_max 37
_diffrn_reflns_limit_h_min -37
_diffrn_reflns_limit_k_max 16
_diffrn_reflns_limit_k_min -16
_diffrn_reflns_limit_l_max 19
_diffrn_reflns_limit_l_min -20
_diffrn_reflns_number 25810
_diffrn_reflns_point_group_measured_fraction_full 0.999
_diffrn_reflns_point_group_measured_fraction_max 0.998
_diffrn_reflns_theta_full 67.679
_diffrn_reflns_theta_max 71.063
_diffrn_reflns_theta_min 3.640
_diffrn_source 'rotating anode'
_diffrn_source_type 'Bruker Turbo X-ray Source'
_exptl_absorpt_coefficient_mu 5.463
_exptl_absorpt_correction_T_max 0.639
_exptl_absorpt_correction_T_min 0.471
_exptl_absorpt_correction_type multi-scan
_exptl_absorpt_process_details
;
SADABS Sheldrick 1996
;
_exptl_crystal_colour red
_exptl_crystal_density_diffrn 1.420
_exptl_crystal_description prismatic
_exptl_crystal_F_000 2956
_exptl_crystal_size_max 0.200
_exptl_crystal_size_mid 0.130
_exptl_crystal_size_min 0.090
_refine_diff_density_max 0.823
_refine_diff_density_min -0.655
_refine_diff_density_rms 0.089
_refine_ls_extinction_method none
_refine_ls_goodness_of_fit_ref 1.039
_refine_ls_hydrogen_treatment mixed
_refine_ls_matrix_type full
_refine_ls_number_parameters 495
_refine_ls_number_reflns 6398
_refine_ls_number_restraints 135
_refine_ls_restrained_S_all 1.050
_refine_ls_R_factor_all 0.0843
_refine_ls_R_factor_gt 0.0718
_refine_ls_shift/su_max 0.001
_refine_ls_shift/su_mean 0.000
_refine_ls_structure_factor_coef Fsqd
_refine_ls_weighting_details 'w=1/[\s^2^(Fo^2^)+(0.1103P)^2^+21.1496P] where P=(Fo^2^+2Fc^2^)/3'
_refine_ls_weighting_scheme calc
_refine_ls_wR_factor_gt 0.1934
_refine_ls_wR_factor_ref 0.2059
_reflns_Friedel_coverage 0.000
_reflns_number_gt 5352
_reflns_number_total 6398
_reflns_threshold_expression 'I > 2\s'
_cod_data_source_file ja9b06926_si_003.cif
_cod_data_source_block tmy006
_cod_original_formula_sum 'C61.50 H80 Co2 F3 K N6 O16.50 S'
_cod_database_code 4127981
_shelx_shelxl_version_number 2014/7
_shelx_space_group_comment
;
The symmetry employed for this shelxl refinement is uniquely defined
by the following loop, which should always be used as a source of
symmetry information in preference to the above space-group names.
They are only intended as comments.
;
_shelx_estimated_absorpt_t_min 0.408
_shelx_estimated_absorpt_t_max 0.639

loop_
_space_group_symop_operation_xyz
'x, y, z'
'-x, y, -z+1/2'
'x+1/2, y+1/2, z'
'-x+1/2, y+1/2, -z+1/2'
'-x, -y, -z'
'x, -y, z-1/2'
'-x+1/2, -y+1/2, -z'
'x+1/2, -y+1/2, z-1/2'

loop_
_atom_site_label
_atom_site_type_symbol
_atom_site_fract_x
_atom_site_fract_y
_atom_site_fract_z
_atom_site_U_iso_or_equiv
_atom_site_adp_type
_atom_site_occupancy
_atom_site_site_symmetry_order
_atom_site_calc_flag
_atom_site_refinement_flags_posn
_atom_site_refinement_flags_adp
_atom_site_refinement_flags_occupancy
_atom_site_disorder_assembly
_atom_site_disorder_group
Co1 Co 0.13294(2) 0.32431(5) 0.46129(4) 0.0405(2) Uani 1 1 d . . . . .
K1 K 0.2514(6) 0.2645(8) 0.5054(11) 0.066(2) Uani 0.5 1 d D U P . .
C1 C 0.20602(13) 0.1201(3) 0.6401(2) 0.0432(9) Uani 1 1 d . . . . .
C2 C 0.16928(13) 0.1798(3) 0.5909(2) 0.0400(9) Uani 1 1 d . . . . .
C3 C 0.13162(13) 0.1922(3) 0.6215(3) 0.0430(9) Uani 1 1 d . . . . .
C4 C 0.13304(15) 0.1500(4) 0.6990(3) 0.0496(10) Uani 1 1 d . . . . .
H1 H 0.1075 0.1572 0.7181 0.060 Uiso 1 1 calc R U . . .
C5 C 0.17092(15) 0.0988(4) 0.7467(3) 0.0514(11) Uani 1 1 d . . . . .
H2 H 0.1721 0.0732 0.7997 0.062 Uiso 1 1 calc R U . . .
C6 C 0.20789(15) 0.0843(4) 0.7173(3) 0.0492(10) Uani 1 1 d . . . . .
H3 H 0.2343 0.0498 0.7507 0.059 Uiso 1 1 calc R U . . .
O1 O 0.17097(9) 0.2181(2) 0.52081(17) 0.0417(6) Uani 1 1 d . . . . .
C7 C 0.09165(14) 0.2453(3) 0.5761(3) 0.0466(10) Uani 1 1 d . . . . .
H4 H 0.0668 0.2445 0.5977 0.056 Uiso 1 1 calc R U . . .
N1 N 0.08600(11) 0.2954(3) 0.5071(2) 0.0457(8) Uani 1 1 d . . . . .
C8 C 0.04446(14) 0.3465(3) 0.4648(3) 0.0483(10) Uani 1 1 d . . . . .
C9 C 0.00272(15) 0.3286(4) 0.4764(4) 0.0597(13) Uani 1 1 d . . . . .
H5 H -0.0002 0.2786 0.5143 0.072 Uiso 1 1 calc R U . . .
C10 C -0.03453(15) 0.3856(4) 0.4315(4) 0.0712(17) Uani 1 1 d . . . . .
H6 H -0.0634 0.3745 0.4387 0.085 Uiso 1 1 calc R U . . .
C11 C -0.03036(15) 0.4588(4) 0.3758(4) 0.0659(15) Uani 1 1 d . . . . .
H7 H -0.0563 0.4976 0.3461 0.079 Uiso 1 1 calc R U . . .
C12 C 0.01105(14) 0.4757(4) 0.3631(3) 0.0570(12) Uani 1 1 d . . . . .
H8 H 0.0138 0.5247 0.3243 0.068 Uiso 1 1 calc R U . . .
C13 C 0.04869(13) 0.4189(3) 0.4087(3) 0.0487(10) Uani 1 1 d . . . . .
N2 N 0.09369(11) 0.4270(3) 0.4031(2) 0.0461(8) Uani 1 1 d . . . . .
C14 C 0.10566(14) 0.5030(3) 0.3672(3) 0.0471(10) Uani 1 1 d . . . . .
H9 H 0.0832 0.5530 0.3444 0.057 Uiso 1 1 calc R U . . .
C15 C 0.14966(14) 0.5180(3) 0.3590(3) 0.0450(9) Uani 1 1 d . . . . .
C16 C 0.18418(13) 0.4428(3) 0.3825(2) 0.0430(9) Uani 1 1 d . . . . .
C17 C 0.22630(14) 0.4667(4) 0.3695(2) 0.0464(10) Uani 1 1 d . . . . .
C18 C 0.23437(16) 0.5594(4) 0.3430(3) 0.0547(11) Uani 1 1 d . . . . .
H10 H 0.2639 0.5745 0.3403 0.066 Uiso 1 1 calc R U . . .
C19 C 0.20002(17) 0.6328(4) 0.3196(3) 0.0582(12) Uani 1 1 d . . . . .
H11 H 0.2058 0.6963 0.2996 0.070 Uiso 1 1 calc R U . . .
C20 C 0.15793(16) 0.6109(4) 0.3263(3) 0.0534(11) Uani 1 1 d . . . . .
H12 H 0.1340 0.6588 0.3086 0.064 Uiso 1 1 calc R U . . .
O2 O 0.17951(9) 0.3562(2) 0.41403(17) 0.0438(6) Uani 1 1 d . . . . .
O3 O 0.25897(9) 0.3910(2) 0.39441(18) 0.0483(7) Uani 1 1 d . . . . .
N3 N 0.11128(12) 0.2246(3) 0.3679(2) 0.0489(9) Uani 1 1 d . . . . .
H13 H 0.1400 0.1900 0.3680 0.059 Uiso 1 1 calc R U . . .
C21 C 0.08222(16) 0.1418(4) 0.3802(4) 0.0603(12) Uani 1 1 d . . . . .
H14 H 0.0517 0.1686 0.3757 0.072 Uiso 1 1 calc R U . . .
H15 H 0.0959 0.1141 0.4370 0.072 Uiso 1 1 calc R U . . .
C22 C 0.07673(19) 0.0579(4) 0.3167(4) 0.0702(15) Uani 1 1 d . . . . .
H16 H 0.1066 0.0245 0.3264 0.084 Uiso 1 1 calc R U . . .
H17 H 0.0551 0.0074 0.3249 0.084 Uiso 1 1 calc R U . . .
C23 C 0.0595(2) 0.0959(5) 0.2285(4) 0.084(2) Uani 1 1 d . . . . .
H18 H 0.0605 0.0411 0.1897 0.100 Uiso 1 1 calc R U . . .
H19 H 0.0273 0.1176 0.2152 0.100 Uiso 1 1 calc R U . . .
C24 C 0.0878(2) 0.1821(5) 0.2166(4) 0.0787(19) Uani 1 1 d . . . . .
H20 H 0.0736 0.2104 0.1601 0.094 Uiso 1 1 calc R U . . .
H21 H 0.1186 0.1574 0.2204 0.094 Uiso 1 1 calc R U . . .
C25 C 0.0924(2) 0.2650(4) 0.2818(3) 0.0663(14) Uani 1 1 d . . . . .
H22 H 0.1128 0.3183 0.2736 0.080 Uiso 1 1 calc R U . . .
H23 H 0.0621 0.2951 0.2739 0.080 Uiso 1 1 calc R U . . .
O4 O 0.16275(10) 0.4132(2) 0.55154(19) 0.0497(7) Uani 1 1 d D . . . .
C26 C 0.14075(19) 0.4730(5) 0.5925(4) 0.0736(16) Uani 1 1 d . . . . .
H24 H 0.1192 0.5171 0.5522 0.110 Uiso 1 1 calc R U . . .
H25 H 0.1633 0.5137 0.6342 0.110 Uiso 1 1 calc R U . . .
H26 H 0.1241 0.4309 0.6203 0.110 Uiso 1 1 calc R U . . .
O5 O 0.30200(15) 0.3605(4) 0.6437(3) 0.0919(14) Uani 1 1 d D . . . .
H27 H 0.2837(16) 0.418(2) 0.621(3) 0.138 Uiso 1 1 d D U . . .
C27 C 0.2859(3) 0.3166(6) 0.7048(6) 0.106(3) Uani 1 1 d . . . . .
H28 H 0.3020 0.3459 0.7595 0.159 Uiso 1 1 calc R U . . .
H29 H 0.2530 0.3293 0.6907 0.159 Uiso 1 1 calc R U . . .
H30 H 0.2913 0.2442 0.7067 0.159 Uiso 1 1 calc R U . . .
S1 S -0.00419(7) 0.26047(14) 0.77931(14) 0.0471(5) Uani 0.5 1 d . U P A -1
O6 O 0.0384(2) 0.3071(6) 0.7814(8) 0.093(3) Uani 0.5 1 d . U P A -1
O7 O -0.0386(2) 0.3301(4) 0.7810(4) 0.0395(12) Uani 0.5 1 d . U P A -1
O8 O -0.0030(7) 0.1738(11) 0.8290(9) 0.088(4) Uani 0.5 1 d . U P A -1
C28 C -0.0263(4) 0.2095(7) 0.6746(6) 0.0487(18) Uani 0.5 1 d . U P A -1
F1 F -0.0320(4) 0.2830(5) 0.6181(4) 0.102(3) Uani 0.5 1 d . U P A -1
F2 F -0.0673(2) 0.1702(4) 0.6608(4) 0.0609(14) Uani 0.5 1 d . U P A -1
F3 F 0.0021(4) 0.1425(8) 0.6614(9) 0.089(4) Uani 0.5 1 d . U P A -1
O9 O 0.24139(13) 0.5030(3) 0.5825(3) 0.0765(11) Uani 1 1 d D . . . .
H31 H 0.2156 0.4764 0.5735 0.115 Uiso 1 1 calc DR U . . .
C29 C 0.2357(3) 0.6065(5) 0.5588(4) 0.0895(19) Uani 1 1 d . . . . .
H32 H 0.2122 0.6128 0.5041 0.134 Uiso 1 1 calc R U . . .
H33 H 0.2647 0.6332 0.5559 0.134 Uiso 1 1 calc R U . . .
H34 H 0.2265 0.6443 0.6003 0.134 Uiso 1 1 calc R U . . .
O10 O -0.1225(16) 0.192(3) 0.517(2) 0.189(13) Uani 0.25 1 d D U P B -2
H35 H -0.1042 0.1777 0.5648 0.284 Uiso 0.25 1 calc R U P B -2
C30 C -0.1409(9) 0.103(2) 0.474(2) 0.102(8) Uani 0.25 1 d D U P B -2
H36 H -0.1617 0.1198 0.4180 0.153 Uiso 0.25 1 calc R U P B -2
H37 H -0.1576 0.0658 0.5046 0.153 Uiso 0.25 1 calc R U P B -2
H38 H -0.1160 0.0610 0.4679 0.153 Uiso 0.25 1 calc R U P B -2
O11 O 0.0655(3) -0.1113(7) 0.5233(5) 0.087(2) Uani 0.5 1 d D U P C -1
C31 C 0.0423(4) -0.0208(7) 0.5154(7) 0.079(3) Uani 0.5 1 d D U P C -1
H39 H 0.0437 0.0147 0.4649 0.095 Uiso 0.5 1 calc R U P C -1
H40 H 0.0572 0.0220 0.5644 0.095 Uiso 0.5 1 calc R U P C -1
C32 C -0.0067(4) -0.0383(9) 0.5090(8) 0.084(3) Uani 0.5 1 d D U P C -1
H41 H -0.0226 0.0261 0.5034 0.126 Uiso 0.5 1 calc R U P C -1
H42 H -0.0215 -0.0800 0.4600 0.126 Uiso 0.5 1 calc R U P C -1
H43 H -0.0079 -0.0726 0.5594 0.126 Uiso 0.5 1 calc R U P C -1
C33 C 0.1128(4) -0.0946(9) 0.5336(9) 0.092(4) Uani 0.5 1 d D U P C -1
H44 H 0.1272 -0.0551 0.5848 0.110 Uiso 0.5 1 calc R U P C -1
H45 H 0.1158 -0.0570 0.4853 0.110 Uiso 0.5 1 calc R U P C -1
C34 C 0.1358(5) -0.1958(10) 0.5400(10) 0.096(4) Uani 0.5 1 d D U P C -1
H46 H 0.1683 -0.1863 0.5471 0.144 Uiso 0.5 1 calc R U P C -1
H47 H 0.1328 -0.2324 0.5881 0.144 Uiso 0.5 1 calc R U P C -1
H48 H 0.1214 -0.2343 0.4890 0.144 Uiso 0.5 1 calc R U P C -1

loop_
_atom_site_aniso_label
_atom_site_aniso_U_11
_atom_site_aniso_U_22
_atom_site_aniso_U_33
_atom_site_aniso_U_23
_atom_site_aniso_U_13
_atom_site_aniso_U_12
Co1 0.0267(3) 0.0547(4) 0.0455(4) 0.0005(3) 0.0191(3) 0.0098(3)
K1 0.0337(16) 0.090(5) 0.081(3) 0.049(4) 0.029(2) 0.015(4)
C1 0.0293(18) 0.066(3) 0.043(2) 0.0082(18) 0.0228(16) 0.0017(17)
C2 0.0313(19) 0.055(2) 0.040(2) 0.0016(16) 0.0205(16) -0.0006(16)
C3 0.0322(19) 0.061(2) 0.044(2) -0.0064(18) 0.0236(17) -0.0058(17)
C4 0.040(2) 0.071(3) 0.048(2) -0.010(2) 0.0285(19) -0.014(2)
C5 0.043(2) 0.079(3) 0.040(2) -0.001(2) 0.0247(18) -0.011(2)
C6 0.040(2) 0.073(3) 0.041(2) 0.0101(19) 0.0221(17) -0.002(2)
O1 0.0314(13) 0.0605(17) 0.0421(14) 0.0070(12) 0.0242(11) 0.0067(12)
C7 0.034(2) 0.064(3) 0.052(2) -0.013(2) 0.0267(18) -0.0032(18)
N1 0.0300(16) 0.054(2) 0.059(2) -0.0092(17) 0.0215(15) 0.0045(14)
C8 0.0299(19) 0.050(2) 0.068(3) -0.014(2) 0.0203(19) 0.0047(17)
C9 0.032(2) 0.052(3) 0.101(4) -0.018(2) 0.029(2) 0.0017(18)
C10 0.029(2) 0.056(3) 0.133(5) -0.023(3) 0.032(3) -0.0008(19)
C11 0.029(2) 0.048(3) 0.117(4) -0.024(3) 0.018(2) 0.0058(18)
C12 0.031(2) 0.050(2) 0.086(3) -0.025(2) 0.013(2) 0.0104(17)
C13 0.0286(19) 0.052(2) 0.067(3) -0.019(2) 0.0165(18) 0.0066(17)
N2 0.0301(16) 0.057(2) 0.056(2) -0.0074(16) 0.0208(15) 0.0075(15)
C14 0.0314(19) 0.057(2) 0.053(2) -0.0018(19) 0.0133(17) 0.0143(18)
C15 0.036(2) 0.057(2) 0.045(2) 0.0052(18) 0.0166(17) 0.0137(18)
C16 0.0348(19) 0.061(3) 0.0383(19) 0.0081(17) 0.0185(16) 0.0109(18)
C17 0.035(2) 0.069(3) 0.040(2) 0.0162(19) 0.0190(16) 0.0149(19)
C18 0.047(2) 0.076(3) 0.048(2) 0.021(2) 0.0241(19) 0.012(2)
C19 0.056(3) 0.066(3) 0.059(3) 0.024(2) 0.028(2) 0.016(2)
C20 0.047(2) 0.065(3) 0.050(2) 0.014(2) 0.0174(19) 0.017(2)
O2 0.0365(14) 0.0569(17) 0.0449(15) 0.0095(13) 0.0228(12) 0.0134(12)
O3 0.0342(14) 0.073(2) 0.0474(15) 0.0223(14) 0.0272(12) 0.0178(13)
N3 0.0343(17) 0.061(2) 0.053(2) -0.0018(17) 0.0156(15) 0.0176(16)
C21 0.039(2) 0.069(3) 0.076(3) -0.014(3) 0.023(2) 0.006(2)
C22 0.053(3) 0.073(3) 0.085(4) -0.024(3) 0.023(3) 0.011(3)
C23 0.060(3) 0.095(5) 0.082(4) -0.033(3) 0.003(3) 0.028(3)
C24 0.088(4) 0.084(4) 0.055(3) -0.009(3) 0.011(3) 0.038(3)
C25 0.066(3) 0.075(3) 0.051(3) -0.002(2) 0.008(2) 0.032(3)
O4 0.0384(15) 0.0665(19) 0.0505(16) 0.0008(14) 0.0231(13) 0.0002(13)
C26 0.053(3) 0.091(4) 0.086(4) -0.027(3) 0.035(3) -0.006(3)
O5 0.075(3) 0.096(3) 0.125(4) 0.016(3) 0.060(3) 0.027(2)
C27 0.127(7) 0.099(5) 0.132(7) -0.031(5) 0.096(6) -0.006(4)
S1 0.0368(10) 0.0359(9) 0.0646(13) -0.0036(8) 0.0110(9) -0.0014(8)
O6 0.031(3) 0.073(5) 0.172(10) -0.047(6) 0.029(5) -0.013(3)
O7 0.039(3) 0.041(3) 0.039(3) -0.004(2) 0.015(2) -0.004(2)
O8 0.107(9) 0.070(7) 0.071(6) 0.019(5) 0.009(6) 0.021(6)
C28 0.064(5) 0.037(4) 0.062(4) -0.013(3) 0.044(4) -0.012(4)
F1 0.213(9) 0.061(3) 0.066(4) -0.011(3) 0.091(5) -0.035(4)
F2 0.066(3) 0.063(3) 0.060(3) -0.019(2) 0.028(3) -0.019(3)
F3 0.077(5) 0.085(6) 0.130(8) -0.060(5) 0.068(6) -0.016(4)
O9 0.058(2) 0.090(3) 0.080(3) 0.002(2) 0.019(2) 0.003(2)
C29 0.093(5) 0.085(4) 0.081(4) 0.008(3) 0.015(4) -0.005(4)
O10 0.24(2) 0.180(18) 0.125(18) -0.025(16) 0.023(17) 0.023(18)
C30 0.053(12) 0.130(16) 0.115(17) 0.053(12) 0.015(12) 0.008(12)
O11 0.089(5) 0.102(6) 0.067(5) -0.007(4) 0.023(4) -0.009(4)
C31 0.131(8) 0.061(6) 0.051(5) 0.006(5) 0.036(6) -0.015(5)
C32 0.091(7) 0.063(6) 0.072(7) 0.005(6) -0.012(6) 0.001(6)
C33 0.119(8) 0.091(8) 0.081(8) 0.026(7) 0.054(8) 0.004(7)
C34 0.102(9) 0.099(9) 0.075(9) -0.009(8) 0.013(8) -0.001(7)

loop_
_atom_type_symbol
_atom_type_description
_atom_type_scat_dispersion_real
_atom_type_scat_dispersion_imag
_atom_type_scat_source
C C 0.0181 0.0091 'International Tables Vol C Tables 4.2.6.8 and 6.1.1.4'
H H 0.0000 0.0000 'International Tables Vol C Tables 4.2.6.8 and 6.1.1.4'
N N 0.0311 0.0180 'International Tables Vol C Tables 4.2.6.8 and 6.1.1.4'
O O 0.0492 0.0322 'International Tables Vol C Tables 4.2.6.8 and 6.1.1.4'
Co Co -2.3653 3.6143 'International Tables Vol C Tables 4.2.6.8 and 6.1.1.4'
K K 0.3868 1.0657 'International Tables Vol C Tables 4.2.6.8 and 6.1.1.4'
F F 0.0727 0.0534 'International Tables Vol C Tables 4.2.6.8 and 6.1.1.4'
S S 0.3331 0.5567 'International Tables Vol C Tables 4.2.6.8 and 6.1.1.4'

loop_
_geom_angle_atom_site_label_1
_geom_angle_atom_site_label_2
_geom_angle_atom_site_label_3
_geom_angle
_geom_angle_site_symmetry_1
_geom_angle_site_symmetry_3
N2 Co1 N1 85.00(16) . .
N2 Co1 O2 93.68(14) . .
N1 Co1 O2 178.67(14) . .
N2 Co1 O1 178.08(13) . .
N1 Co1 O1 93.19(14) . .
O2 Co1 O1 88.12(11) . .
N2 Co1 O4 91.67(15) . .
N1 Co1 O4 91.98(14) . .
O2 Co1 O4 87.84(12) . .
O1 Co1 O4 89.04(13) . .
N2 Co1 N3 94.35(15) . .
N1 Co1 N3 94.72(15) . .
O2 Co1 N3 85.58(14) . .
O1 Co1 N3 85.14(14) . .
O4 Co1 N3 171.35(13) . .
N2 Co1 K1 135.5(2) . .
N1 Co1 K1 137.4(3) . .
O2 Co1 K1 43.8(3) . .
O1 Co1 K1 46.4(2) . .
O4 Co1 K1 77.1(2) . .
N3 Co1 K1 94.3(2) . .
N2 Co1 K1 138.9(3) . 7_556
N1 Co1 K1 135.8(3) . 7_556
O2 Co1 K1 45.5(3) . 7_556
O1 Co1 K1 43.0(2) . 7_556
O4 Co1 K1 83.3(2) . 7_556
N3 Co1 K1 88.1(2) . 7_556
K1 Co1 K1 6.7(4) . 7_556
K1 K1 O2 99(4) 7_556 .
K1 K1 O1 94(5) 7_556 7_556
O2 K1 O1 121.5(6) . 7_556
K1 K1 O3 109(5) 7_556 .
O2 K1 O3 61.1(3) . .
O1 K1 O3 60.7(4) 7_556 .
K1 K1 O1 77(5) 7_556 .
O2 K1 O1 61.0(4) . .
O1 K1 O1 170.8(5) 7_556 .
O3 K1 O1 122.0(6) . .
K1 K1 O2 72(4) 7_556 7_556
O2 K1 O2 171.0(5) . 7_556
O1 K1 O2 60.5(4) 7_556 7_556
O3 K1 O2 121.1(7) . 7_556
O1 K1 O2 115.4(5) . 7_556
K1 K1 O5 142(5) 7_556 .
O2 K1 O5 116.4(5) . .
O1 K1 O5 78.1(4) 7_556 .
O3 K1 O5 99.0(4) . .
O1 K1 O5 109.1(7) . .
O2 K1 O5 72.4(4) 7_556 .
K1 K1 O3 62(5) 7_556 7_556
O2 K1 O3 118.6(6) . 7_556
O1 K1 O3 118.0(5) 7_556 7_556
O3 K1 O3 171.7(6) . 7_556
O1 K1 O3 57.8(3) . 7_556
O2 K1 O3 57.7(3) 7_556 7_556
O5 K1 O3 88.5(5) . 7_556
K1 K1 O5 33(4) 7_556 7_556
O2 K1 O5 68.2(4) . 7_556
O1 K1 O5 101.1(6) 7_556 7_556
O3 K1 O5 84.7(5) . 7_556
O1 K1 O5 71.2(4) . 7_556
O2 K1 O5 102.9(4) 7_556 7_556
O5 K1 O5 175.1(5) . 7_556
O3 K1 O5 87.6(3) 7_556 7_556
K1 K1 C16 112(4) 7_556 .
O2 K1 C16 19.62(14) . .
O1 K1 C16 104.4(5) 7_556 .
O3 K1 C16 43.9(2) . .
O1 K1 C16 79.4(4) . .
O2 K1 C16 165.0(7) 7_556 .
O5 K1 C16 105.6(4) . .
O3 K1 C16 137.2(6) 7_556 .
O5 K1 C16 79.3(4) 7_556 .
K1 K1 C2 94(5) 7_556 7_556
O2 K1 C2 102.8(5) . 7_556
O1 K1 C2 19.22(18) 7_556 7_556
O3 K1 C2 43.1(3) . 7_556
O1 K1 C2 158.6(6) . 7_556
O2 K1 C2 78.2(4) 7_556 7_556
O5 K1 C2 90.3(4) . 7_556
O3 K1 C2 134.0(5) 7_556 7_556
O5 K1 C2 90.2(5) 7_556 7_556
C16 K1 C2 86.9(4) . 7_556
K1 K1 C17 117(5) 7_556 .
O2 K1 C17 42.7(2) . .
O1 K1 C17 80.6(4) 7_556 .
O3 K1 C17 20.87(14) . .
O1 K1 C17 103.4(5) . .
O2 K1 C17 141.1(6) 7_556 .
O5 K1 C17 98.6(3) . .
O3 K1 C17 161.2(6) 7_556 .
O5 K1 C17 86.0(4) 7_556 .
C16 K1 C17 23.95(13) . .
C2 K1 C17 63.8(3) 7_556 .
K1 K1 H27 162(5) 7_556 .
O2 K1 H27 96.7(6) . .
O1 K1 H27 85.0(15) 7_556 .
O3 K1 H27 86.2(14) . .
O1 K1 H27 103.8(16) . .
O2 K1 H27 92.2(6) 7_556 .
O5 K1 H27 20.1(4) . .
O3 K1 H27 102.0(14) 7_556 .
O5 K1 H27 164.8(6) 7_556 .
C16 K1 H27 85.7(6) . .
C2 K1 H27 91.4(17) 7_556 .
C17 K1 H27 81.1(10) . .
C6 C1 O3 124.2(4) . 7_556
C6 C1 C2 122.2(3) . .
O3 C1 C2 113.4(3) 7_556 .
C6 C1 K1 155.7(4) . 7_556
O3 C1 K1 39.9(3) 7_556 7_556
C2 C1 K1 75.6(3) . 7_556
O1 C2 C1 119.6(3) . .
O1 C2 C3 124.1(4) . .
C1 C2 C3 116.4(4) . .
O1 C2 K1 40.7(3) . 7_556
C1 C2 K1 80.9(3) . 7_556
C3 C2 K1 159.6(4) . 7_556
O1 C2 K1 41.4(3) . .
C1 C2 K1 82.7(3) . .
C3 C2 K1 154.1(4) . .
K1 C2 K1 7.0(4) 7_556 .
C4 C3 C7 117.5(3) . .
C4 C3 C2 120.3(4) . .
C7 C3 C2 122.1(4) . .
C5 C4 C3 120.6(4) . .
C5 C4 H1 119.7 . .
C3 C4 H1 119.7 . .
C4 C5 C6 120.0(4) . .
C4 C5 H2 120.0 . .
C6 C5 H2 120.0 . .
C1 C6 C5 120.1(4) . .
C1 C6 H3 119.9 . .
C5 C6 H3 119.9 . .
C2 O1 Co1 124.8(2) . .
C2 O1 K1 120.1(4) . 7_556
Co1 O1 K1 106.9(3) . 7_556
C2 O1 K1 119.5(4) . .
Co1 O1 K1 102.2(3) . .
K1 O1 K1 9.2(5) 7_556 .
N1 C7 C3 125.5(3) . .
N1 C7 H4 117.2 . .
C3 C7 H4 117.2 . .
C7 N1 C8 122.1(3) . .
C7 N1 Co1 124.8(3) . .
C8 N1 Co1 112.5(3) . .
C9 C8 C13 120.9(4) . .
C9 C8 N1 125.2(5) . .
C13 C8 N1 114.0(4) . .
C10 C9 C8 118.4(5) . .
C10 C9 H5 120.8 . .
C8 C9 H5 120.8 . .
C9 C10 C11 121.0(4) . .
C9 C10 H6 119.5 . .
C11 C10 H6 119.5 . .
C12 C11 C10 120.8(5) . .
C12 C11 H7 119.6 . .
C10 C11 H7 119.6 . .
C11 C12 C13 118.3(5) . .
C11 C12 H8 120.8 . .
C13 C12 H8 120.8 . .
C8 C13 C12 120.7(4) . .
C8 C13 N2 114.0(4) . .
C12 C13 N2 125.3(5) . .
C14 N2 C13 121.5(4) . .
C14 N2 Co1 125.5(3) . .
C13 N2 Co1 112.7(3) . .
N2 C14 C15 125.5(4) . .
N2 C14 H9 117.2 . .
C15 C14 H9 117.2 . .
C20 C15 C16 120.9(4) . .
C20 C15 C14 117.3(4) . .
C16 C15 C14 121.8(4) . .
O2 C16 C15 124.6(4) . .
O2 C16 C17 119.4(3) . .
C15 C16 C17 116.0(4) . .
O2 C16 K1 41.6(3) . .
C15 C16 K1 156.9(4) . .
C17 C16 K1 81.0(4) . .
C18 C17 O3 124.3(4) . .
C18 C17 C16 121.8(4) . .
O3 C17 C16 113.6(4) . .
C18 C17 K1 153.8(4) . .
O3 C17 K1 41.5(3) . .
C16 C17 K1 75.1(4) . .
C17 C18 C19 121.5(4) . .
C17 C18 H10 119.3 . .
C19 C18 H10 119.3 . .
C20 C19 C18 118.6(4) . .
C20 C19 H11 120.7 . .
C18 C19 H11 120.7 . .
C19 C20 C15 121.0(4) . .
C19 C20 H12 119.5 . .
C15 C20 H12 119.5 . .
C16 O2 Co1 124.7(2) . .
C16 O2 K1 118.8(4) . .
Co1 O2 K1 105.3(4) . .
C16 O2 K1 124.6(4) . 7_556
Co1 O2 K1 103.9(4) . 7_556
K1 O2 K1 9.0(5) . 7_556
C17 O3 C1 122.3(3) . 7_556
C17 O3 K1 117.7(4) . .
C1 O3 K1 120.0(4) 7_556 .
C17 O3 K1 120.9(4) . 7_556
C1 O3 K1 115.9(4) 7_556 7_556
K1 O3 K1 8.3(6) . 7_556
C21 N3 C25 110.2(4) . .
C21 N3 Co1 116.6(3) . .
C25 N3 Co1 117.2(3) . .
C21 N3 H13 103.6 . .
C25 N3 H13 103.6 . .
Co1 N3 H13 103.6 . .
N3 C21 C22 112.6(4) . .
N3 C21 H14 109.1 . .
C22 C21 H14 109.1 . .
N3 C21 H15 109.1 . .
C22 C21 H15 109.1 . .
H14 C21 H15 107.8 . .
C23 C22 C21 112.1(5) . .
C23 C22 H16 109.2 . .
C21 C22 H16 109.2 . .
C23 C22 H17 109.2 . .
C21 C22 H17 109.2 . .
H16 C22 H17 107.9 . .
C24 C23 C22 111.0(5) . .
C24 C23 H18 109.4 . .
C22 C23 H18 109.4 . .
C24 C23 H19 109.4 . .
C22 C23 H19 109.4 . .
H18 C23 H19 108.0 . .
C23 C24 C25 112.3(5) . .
C23 C24 H20 109.2 . .
C25 C24 H20 109.2 . .
C23 C24 H21 109.2 . .
C25 C24 H21 109.2 . .
H20 C24 H21 107.9 . .
N3 C25 C24 111.1(4) . .
N3 C25 H22 109.4 . .
C24 C25 H22 109.4 . .
N3 C25 H23 109.4 . .
C24 C25 H23 109.4 . .
H22 C25 H23 108.0 . .
C26 O4 Co1 124.9(3) . .
O4 C26 H24 109.5 . .
O4 C26 H25 109.5 . .
H24 C26 H25 109.5 . .
O4 C26 H26 109.5 . .
H24 C26 H26 109.5 . .
H25 C26 H26 109.5 . .
C27 O5 K1 101.3(6) . .
C27 O5 K1 99.0(6) . 7_556
K1 O5 K1 4.9(5) . 7_556
C27 O5 H27 109(5) . .
K1 O5 H27 85.9(16) . .
K1 O5 H27 90.7(16) 7_556 .
O5 C27 K1 57.8(5) . 7_556
O5 C27 H28 109.5 . .
K1 C27 H28 166.7 7_556 .
O5 C27 H29 109.5 . .
K1 C27 H29 80.4 7_556 .
H28 C27 H29 109.5 . .
O5 C27 H30 109.5 . .
K1 C27 H30 74.1 7_556 .
H28 C27 H30 109.5 . .
H29 C27 H30 109.5 . .
O7 S1 O8 113.3(9) . .
O7 S1 O6 113.6(4) . .
O8 S1 O6 119.1(9) . .
O7 S1 C28 102.5(4) . .
O8 S1 C28 101.7(7) . .
O6 S1 C28 103.8(6) . .
F2 C28 F3 110.6(8) . .
F2 C28 F1 105.4(10) . .
F3 C28 F1 108.4(10) . .
F2 C28 S1 111.1(6) . .
F3 C28 S1 111.0(10) . .
F1 C28 S1 110.2(6) . .
C29 O9 H31 109.5 . .
O9 C29 H32 109.5 . .
O9 C29 H33 109.5 . .
H32 C29 H33 109.5 . .
O9 C29 H34 109.5 . .
H32 C29 H34 109.5 . .
H33 C29 H34 109.5 . .
C30 O10 H35 109.5 . .
O10 C30 H36 109.5 . .
O10 C30 H37 109.5 . .
H36 C30 H37 109.5 . .
O10 C30 H38 109.5 . .
H36 C30 H38 109.5 . .
H37 C30 H38 109.5 . .
C31 O11 C33 110.6(9) . .
O11 C31 C32 110.4(8) . .
O11 C31 H39 109.6 . .
C32 C31 H39 109.6 . .
O11 C31 H40 109.6 . .
C32 C31 H40 109.6 . .
H39 C31 H40 108.1 . .
C31 C32 H41 109.5 . .
C31 C32 H42 109.5 . .
H41 C32 H42 109.5 . .
C31 C32 H43 109.5 . .
H41 C32 H43 109.5 . .
H42 C32 H43 109.5 . .
O11 C33 C34 108.0(9) . .
O11 C33 H44 110.1 . .
C34 C33 H44 110.1 . .
O11 C33 H45 110.1 . .
C34 C33 H45 110.1 . .
H44 C33 H45 108.4 . .
C33 C34 H46 109.5 . .
C33 C34 H47 109.5 . .
H46 C34 H47 109.5 . .
C33 C34 H48 109.5 . .
H46 C34 H48 109.5 . .
H47 C34 H48 109.5 . .

loop_
_geom_bond_atom_site_label_1
_geom_bond_atom_site_label_2
_geom_bond_distance
_geom_bond_site_symmetry_2
Co1 N2 1.884(4) .
Co1 N1 1.893(3) .
Co1 O2 1.908(3) .
Co1 O1 1.909(3) .
Co1 O4 1.919(3) .
Co1 N3 2.009(4) .
Co1 K1 3.583(17) .
Co1 K1 3.636(17) 7_556
K1 K1 0.42(2) 7_556
K1 O2 2.571(16) .
K1 O1 2.591(18) 7_556
K1 O3 2.594(16) .
K1 O1 2.655(18) .
K1 O2 2.672(15) 7_556
K1 O5 2.685(16) .
K1 O3 2.763(15) 7_556
K1 O5 3.031(15) 7_556
K1 C16 3.394(14) .
K1 C2 3.439(19) 7_556
K1 C17 3.468(14) .
K1 H27 2.78(2) .
C1 C6 1.374(6) .
C1 O3 1.395(4) 7_556
C1 C2 1.418(6) .
C1 K1 3.505(18) 7_556
C2 O1 1.308(5) .
C2 C3 1.429(5) .
C2 K1 3.439(19) 7_556
C3 C4 1.415(6) .
C3 C7 1.417(6) .
C4 C5 1.371(7) .
C4 H1 0.9500 .
C5 C6 1.400(6) .
C5 H2 0.9500 .
C6 H3 0.9500 .
O1 K1 2.591(18) 7_556
C7 N1 1.308(6) .
C7 H4 0.9500 .
N1 C8 1.426(6) .
C8 C9 1.387(6) .
C8 C13 1.391(7) .
C9 C10 1.384(7) .
C9 H5 0.9500 .
C10 C11 1.392(9) .
C10 H6 0.9500 .
C11 C12 1.384(7) .
C11 H7 0.9500 .
C12 C13 1.395(6) .
C12 H8 0.9500 .
C13 N2 1.429(5) .
N2 C14 1.297(6) .
C14 C15 1.426(6) .
C14 H9 0.9500 .
C15 C20 1.414(7) .
C15 C16 1.425(5) .
C16 O2 1.300(5) .
C16 C17 1.425(5) .
C17 C18 1.366(7) .
C17 O3 1.395(5) .
C18 C19 1.405(6) .
C18 H10 0.9500 .
C19 C20 1.374(7) .
C19 H11 0.9500 .
C20 H12 0.9500 .
O2 K1 2.672(15) 7_556
O3 C1 1.395(4) 7_556
O3 K1 2.763(15) 7_556
N3 C21 1.480(7) .
N3 C25 1.486(6) .
N3 H13 1.0000 .
C21 C22 1.522(7) .
C21 H14 0.9900 .
C21 H15 0.9900 .
C22 C23 1.502(9) .
C22 H16 0.9900 .
C22 H17 0.9900 .
C23 C24 1.499(10) .
C23 H18 0.9900 .
C23 H19 0.9900 .
C24 C25 1.536(7) .
C24 H20 0.9900 .
C24 H21 0.9900 .
C25 H22 0.9900 .
C25 H23 0.9900 .
O4 C26 1.373(6) .
C26 H24 0.9800 .
C26 H25 0.9800 .
C26 H26 0.9800 .
O5 C27 1.413(9) .
O5 K1 3.031(16) 7_556
O5 H27 0.958(17) .
C27 K1 3.538(19) 7_556
C27 H28 0.9800 .
C27 H29 0.9800 .
C27 H30 0.9800 .
S1 O7 1.419(6) .
S1 O8 1.424(14) .
S1 O6 1.448(8) .
S1 C28 1.813(10) .
C28 F2 1.320(11) .
C28 F3 1.322(15) .
C28 F1 1.341(12) .
O9 C29 1.434(8) .
O9 H31 0.8400 .
C29 H32 0.9800 .
C29 H33 0.9800 .
C29 H34 0.9800 .
O10 C30 1.426(19) .
O10 H35 0.8400 .
C30 H36 0.9800 .
C30 H37 0.9800 .
C30 H38 0.9800 .
O11 C31 1.389(8) .
O11 C33 1.431(9) .
C31 C32 1.502(9) .
C31 H39 0.9900 .
C31 H40 0.9900 .
C32 H41 0.9800 .
C32 H42 0.9800 .
C32 H43 0.9800 .
C33 C34 1.515(9) .
C33 H44 0.9900 .
C33 H45 0.9900 .
C34 H46 0.9800 .
C34 H47 0.9800 .
C34 H48 0.9800 .

loop_
_geom_torsion_atom_site_label_1
_geom_torsion_atom_site_label_2
_geom_torsion_atom_site_label_3
_geom_torsion_atom_site_label_4
_geom_torsion
_geom_torsion_site_symmetry_1
_geom_torsion_site_symmetry_4
C6 C1 C2 O1 174.8(4) . .
O3 C1 C2 O1 -0.2(6) 7_556 .
K1 C1 C2 O1 13.0(4) 7_556 .
C6 C1 C2 C3 -6.6(7) . .
O3 C1 C2 C3 178.4(4) 7_556 .
K1 C1 C2 C3 -168.4(4) 7_556 .
C6 C1 C2 K1 161.9(5) . 7_556
O3 C1 C2 K1 -13.1(4) 7_556 7_556
C6 C1 C2 K1 155.1(5) . .
O3 C1 C2 K1 -19.9(4) 7_556 .
K1 C1 C2 K1 -6.8(4) 7_556 .
O1 C2 C3 C4 -178.6(4) . .
C1 C2 C3 C4 2.8(6) . .
K1 C2 C3 C4 -142.6(10) 7_556 .
K1 C2 C3 C4 -131.5(8) . .
O1 C2 C3 C7 2.1(7) . .
C1 C2 C3 C7 -176.4(4) . .
K1 C2 C3 C7 38.2(13) 7_556 .
K1 C2 C3 C7 49.3(10) . .
C7 C3 C4 C5 -179.1(4) . .
C2 C3 C4 C5 1.6(7) . .
C3 C4 C5 C6 -2.7(7) . .
O3 C1 C6 C5 -179.8(4) 7_556 .
C2 C1 C6 C5 5.8(7) . .
K1 C1 C6 C5 138.8(8) 7_556 .
C4 C5 C6 C1 -0.9(7) . .
C1 C2 O1 Co1 -164.0(3) . .
C3 C2 O1 Co1 17.5(6) . .
K1 C2 O1 Co1 -144.2(5) 7_556 .
K1 C2 O1 Co1 -133.6(5) . .
C1 C2 O1 K1 -19.9(6) . 7_556
C3 C2 O1 K1 161.6(4) . 7_556
K1 C2 O1 K1 10.6(6) . 7_556
C1 C2 O1 K1 -30.4(6) . .
C3 C2 O1 K1 151.1(4) . .
K1 C2 O1 K1 -10.6(6) 7_556 .
C4 C3 C7 N1 174.4(4) . .
C2 C3 C7 N1 -6.4(7) . .
C3 C7 N1 C8 179.6(4) . .
C3 C7 N1 Co1 -9.7(6) . .
N2 Co1 N1 C7 -159.6(4) . .
O1 Co1 N1 C7 21.1(4) . .
O4 Co1 N1 C7 -68.1(4) . .
N3 Co1 N1 C7 106.5(4) . .
K1 Co1 N1 C7 4.9(5) . .
K1 Co1 N1 C7 14.3(5) 7_556 .
N2 Co1 N1 C8 11.9(3) . .
O1 Co1 N1 C8 -167.5(3) . .
O4 Co1 N1 C8 103.4(3) . .
N3 Co1 N1 C8 -82.1(3) . .
K1 Co1 N1 C8 176.3(4) . .
K1 Co1 N1 C8 -174.2(4) 7_556 .
C7 N1 C8 C9 -18.3(7) . .
Co1 N1 C8 C9 170.0(4) . .
C7 N1 C8 C13 161.6(4) . .
Co1 N1 C8 C13 -10.1(5) . .
C13 C8 C9 C10 -0.8(7) . .
N1 C8 C9 C10 179.1(4) . .
C8 C9 C10 C11 0.1(8) . .
C9 C10 C11 C12 0.9(8) . .
C10 C11 C12 C13 -1.3(7) . .
C9 C8 C13 C12 0.4(7) . .
N1 C8 C13 C12 -179.5(4) . .
C9 C8 C13 N2 -179.1(4) . .
N1 C8 C13 N2 1.0(5) . .
C11 C12 C13 C8 0.6(6) . .
C11 C12 C13 N2 -179.9(4) . .
C8 C13 N2 C14 -165.9(4) . .
C12 C13 N2 C14 14.6(7) . .
C8 C13 N2 Co1 8.6(5) . .
C12 C13 N2 Co1 -170.9(3) . .
N1 Co1 N2 C14 162.9(4) . .
O2 Co1 N2 C14 -16.9(4) . .
O4 Co1 N2 C14 71.1(4) . .
N3 Co1 N2 C14 -102.7(4) . .
K1 Co1 N2 C14 -2.1(6) . .
K1 Co1 N2 C14 -10.6(6) 7_556 .
N1 Co1 N2 C13 -11.4(3) . .
O2 Co1 N2 C13 168.8(3) . .
O4 Co1 N2 C13 -103.2(3) . .
N3 Co1 N2 C13 83.0(3) . .
K1 Co1 N2 C13 -176.3(4) . .
K1 Co1 N2 C13 175.1(4) 7_556 .
C13 N2 C14 C15 179.6(4) . .
Co1 N2 C14 C15 5.8(6) . .
N2 C14 C15 C20 -173.0(4) . .
N2 C14 C15 C16 7.1(7) . .
C20 C15 C16 O2 179.0(4) . .
C14 C15 C16 O2 -1.1(7) . .
C20 C15 C16 C17 -1.1(6) . .
C14 C15 C16 C17 178.8(4) . .
C20 C15 C16 K1 133.3(9) . .
C14 C15 C16 K1 -46.8(12) . .
O2 C16 C17 C18 -174.6(4) . .
C15 C16 C17 C18 5.5(6) . .
K1 C16 C17 C18 -158.0(5) . .
O2 C16 C17 O3 -0.7(6) . .
C15 C16 C17 O3 179.4(4) . .
K1 C16 C17 O3 15.8(4) . .
O2 C16 C17 K1 -16.6(4) . .
C15 C16 C17 K1 163.5(4) . .
O3 C17 C18 C19 -179.3(4) . .
C16 C17 C18 C19 -6.1(7) . .
K1 C17 C18 C19 -131.2(9) . .
C17 C18 C19 C20 2.0(8) . .
C18 C19 C20 C15 2.5(7) . .
C16 C15 C20 C19 -2.8(7) . .
C14 C15 C20 C19 177.3(5) . .
C15 C16 O2 Co1 -16.7(6) . .
C17 C16 O2 Co1 163.4(3) . .
K1 C16 O2 Co1 138.3(6) . .
C15 C16 O2 K1 -155.0(5) . .
C17 C16 O2 K1 25.1(6) . .
C15 C16 O2 K1 -163.1(5) . 7_556
C17 C16 O2 K1 17.0(7) . 7_556
K1 C16 O2 K1 -8.1(9) . 7_556
C18 C17 O3 C1 -31.9(7) . 7_556
C16 C17 O3 C1 154.4(4) . 7_556
K1 C17 O3 C1 177.9(6) . 7_556
C18 C17 O3 K1 150.2(5) . .
C16 C17 O3 K1 -23.4(6) . .
C18 C17 O3 K1 159.1(5) . 7_556
C16 C17 O3 K1 -14.6(6) . 7_556
K1 C17 O3 K1 8.8(7) . 7_556
C25 N3 C21 C22 56.6(5) . .
Co1 N3 C21 C22 -166.6(3) . .
N3 C21 C22 C23 -54.3(6) . .
C21 C22 C23 C24 51.3(6) . .
C22 C23 C24 C25 -52.4(6) . .
C21 N3 C25 C24 -56.7(6) . .
Co1 N3 C25 C24 166.8(4) . .
C23 C24 C25 N3 55.8(6) . .
K1 O5 C27 K1 4.4(6) . 7_556
O7 S1 C28 F2 -57.0(8) . .
O8 S1 C28 F2 60.4(10) . .
O6 S1 C28 F2 -175.4(7) . .
O7 S1 C28 F3 179.5(8) . .
O8 S1 C28 F3 -63.1(10) . .
O6 S1 C28 F3 61.1(9) . .
O7 S1 C28 F1 59.5(8) . .
O8 S1 C28 F1 176.8(12) . .
O6 S1 C28 F1 -59.0(9) . .
C33 O11 C31 C32 -177.1(10) . .
C31 O11 C33 C34 -178.8(11) . .
